data_9000375
loop_
_publ_author_name
'Cameron, M.'
'Gibbs, G. V.'

_publ_section_title
;The crystal structure and bonding of fluor-tremolite: A comparison with
 hydroxyl tremolite
;
_journal_name_full 'American Mineralogist'
_journal_page_first 879
_journal_page_last 888
_journal_volume 58
_journal_year 1973
_chemical_formula_sum 'Ca2 F2 Mg5 O22 Si8'
_chemical_name_mineral Tremolite
_space_group_IT_number 12
_symmetry_space_group_name_Hall '-C 2y'
_symmetry_space_group_name_H-M 'C 1 2/m 1'
_cell_angle_alpha 90
_cell_angle_beta 104.44
_cell_angle_gamma 90
_cell_length_a 9.787
_cell_length_b 18.004
_cell_length_c 5.263
_cell_formula_units_Z 2
_cell_volume 898.072
_database_code_amcsd 0000384
_exptl_crystal_density_diffrn 3.019
_cod_original_cell_volume 898.071
_cod_original_formula_sum 'Si8 Mg5 Ca2 O22 F2'
_cod_database_code 9000375

loop_
_space_group_symop_operation_xyz
x,y,z
1/2+x,1/2+y,z
x,-y,z
1/2+x,1/2-y,z
-x,y,-z
1/2-x,1/2+y,-z
-x,-y,-z
1/2-x,1/2-y,-z

loop_
_atom_site_aniso_label
_atom_site_aniso_U_11
_atom_site_aniso_U_22
_atom_site_aniso_U_33
_atom_site_aniso_U_12
_atom_site_aniso_U_13
_atom_site_aniso_U_23
Si1 0.00396 0.00427 0.00338 -0.00052 0.00174 0.00046
Si2 0.00387 0.00608 0.00271 -0.00043 -0.00017 0.00051
Mg1 0.00428 0.00690 0.00407 0.00000 -0.00044 0.00000
Mg2 0.00897 0.00657 0.00537 0.00000 0.00247 0.00000
Mg3 0.00478 0.00394 0.00644 0.00000 0.00046 0.00000
Ca4 0.01133 0.01084 0.00895 0.00000 0.00641 0.00000
O1 0.00537 0.00624 0.00659 0.00078 0.00022 0.00005
O2 0.00956 0.00805 0.00503 -0.00009 0.00232 -0.00084
F3 0.00555 0.01166 0.00763 0.00000 0.00215 0.00000
O4 0.00760 0.00690 0.00750 -0.00190 0.00117 -0.00130
O5 0.00883 0.00657 0.00750 0.00104 0.00098 0.00335
O6 0.00446 0.01215 0.00553 0.00207 0.00007 -0.00019
O7 0.01028 0.01149 0.01163 0.00000 0.00573 0.00000

loop_
_atom_site_label
_atom_site_fract_x
_atom_site_fract_y
_atom_site_fract_z
Si1 0.28290 0.08340 0.29600
Si2 0.29000 0.17070 0.80410
Mg1 0.00000 0.08850 0.50000
Mg2 0.00000 0.17600 0.00000
Mg3 0.00000 0.00000 0.00000
Ca4 0.00000 0.27710 0.50000
O1 0.11260 0.08470 0.21790
O2 0.11870 0.17020 0.72390
F3 0.10200 0.00000 0.71240
O4 0.36440 0.24840 0.79070
O5 0.34710 0.13510 0.10010
O6 0.34440 0.11970 0.58570
O7 0.34080 0.00000 0.29220

loop_
_cod_related_entry_id
_cod_related_entry_database
_cod_related_entry_code
1 AMCSD 0000384
